data_4080495
loop_
_publ_author_name
'Traversa, Elise'
'Templeton, Joseph L.'
'Cheng, Hiu Yan'
'Mohadjer Beromi, Megan'
'White, Peter S.'
'West, Nathan M.'

_publ_section_title
;
 Reductive Elimination from Platinum(IV) Aminotroponiminate Dimethyl
 Complexes Promoted by Sterically Hindered Lewis Bases
;
_journal_issue 6
_journal_name_full Organometallics
_journal_page_first 1938
_journal_paper_doi 10.1021/om400034y
_journal_volume 32
_journal_year 2013
_chemical_formula_moiety 'C28 H40 N2 P Pt S, C F3 O3 S, H2 O'
_chemical_formula_sum 'C29 H42 F3 N2 O4 P Pt S2'
_chemical_formula_weight 829.83
_chemical_name_systematic
; 
 ? 
;
_space_group_IT_number 14
_symmetry_cell_setting monoclinic
_symmetry_space_group_name_Hall '-P 2ybc'
_symmetry_space_group_name_H-M 'P 1 21/c 1'
_atom_sites_solution_hydrogens geom
_atom_sites_solution_primary direct
_atom_sites_solution_secondary difmap
_audit_creation_method SHELXL-97
_cell_angle_alpha 90.00
_cell_angle_beta 110.214(2)
_cell_angle_gamma 90.00
_cell_formula_units_Z 4
_cell_length_a 13.5687(7)
_cell_length_b 19.0331(12)
_cell_length_c 13.5212(7)
_cell_measurement_reflns_used 9956
_cell_measurement_temperature 100(2)
_cell_measurement_theta_max 65.50
_cell_measurement_theta_min 3.47
_cell_volume 3276.8(3)
_computing_cell_refinement 'Bruker SAINT'
_computing_data_collection 'Bruker APEX2'
_computing_data_reduction 'Bruker SAINT'
_computing_molecular_graphics 'Bruker SHELXTL'
_computing_publication_material 'Bruker SHELXTL'
_computing_structure_refinement 'SHELXL-97 (Sheldrick, 2008)'
_computing_structure_solution 'SHELXS-97 (Sheldrick, 2008)'
_diffrn_ambient_temperature 100(2)
_diffrn_measured_fraction_theta_full 0.985
_diffrn_measured_fraction_theta_max 0.985
_diffrn_measurement_device_type 'Bruker APEX-II CCD'
_diffrn_measurement_method '\f and \w scans'
_diffrn_radiation_monochromator graphite
_diffrn_radiation_source 'fine-focus sealed tube'
_diffrn_radiation_type CuK\a
_diffrn_radiation_wavelength 1.54178
_diffrn_reflns_av_R_equivalents 0.0340
_diffrn_reflns_av_sigmaI/netI 0.0318
_diffrn_reflns_limit_h_max 16
_diffrn_reflns_limit_h_min -16
_diffrn_reflns_limit_k_max 17
_diffrn_reflns_limit_k_min -22
_diffrn_reflns_limit_l_max 15
_diffrn_reflns_limit_l_min -16
_diffrn_reflns_number 25356
_diffrn_reflns_theta_full 66.24
_diffrn_reflns_theta_max 66.24
_diffrn_reflns_theta_min 3.47
_exptl_absorpt_coefficient_mu 10.121
_exptl_absorpt_correction_T_max 0.5096
_exptl_absorpt_correction_T_min 0.1058
_exptl_absorpt_correction_type numerical
_exptl_absorpt_process_details 'Bruker-AXS SADABS'
_exptl_crystal_colour brown
_exptl_crystal_density_diffrn 1.682
_exptl_crystal_density_method 'not measured'
_exptl_crystal_description block
_exptl_crystal_F_000 1656
_exptl_crystal_size_max 0.40
_exptl_crystal_size_mid 0.08
_exptl_crystal_size_min 0.08
_refine_diff_density_max 4.412
_refine_diff_density_min -1.092
_refine_diff_density_rms 0.255
_refine_ls_extinction_method none
_refine_ls_goodness_of_fit_ref 1.160
_refine_ls_hydrogen_treatment mixed
_refine_ls_matrix_type full
_refine_ls_number_parameters 402
_refine_ls_number_reflns 5742
_refine_ls_number_restraints 3
_refine_ls_restrained_S_all 1.161
_refine_ls_R_factor_all 0.0618
_refine_ls_R_factor_gt 0.0586
_refine_ls_shift/su_max 0.001
_refine_ls_shift/su_mean 0.000
_refine_ls_structure_factor_coef Fsqd
_refine_ls_weighting_details 'calc w=1/[\s^2^(Fo^2^)+(0.0574P)^2^+43.9232P] where P=(Fo^2^+2Fc^2^)/3'
_refine_ls_weighting_scheme calc
_refine_ls_wR_factor_gt 0.1444
_refine_ls_wR_factor_ref 0.1467
_reflns_number_gt 5376
_reflns_number_total 5742
_reflns_threshold_expression >2sigma(I)
_cod_data_source_file om400034y_si_001.cif
_cod_data_source_block 6a
_cod_depositor_comments
;
The following automatic conversions were performed:

'_symmetry_cell_setting' value 'Monoclinic' changed to 'monoclinic'
according to /home/saulius/struct/CIF-dictionaries/cif_core.dic
dictionary named 'cif_core.dic' version 2.4.2 from 2011-04-26.

Automatic conversion script
Id: cif_fix_values 1891 2012-01-12 08:04:46Z andrius 
;
_cod_original_sg_symbol_H-M 'P 21/c'
_cod_database_code 4080495

loop_
_symmetry_equiv_pos_as_xyz
'x, y, z'
'-x, y+1/2, -z+1/2'
'-x, -y, -z'
'x, -y-1/2, z-1/2'

loop_
_atom_site_label
_atom_site_type_symbol
_atom_site_fract_x
_atom_site_fract_y
_atom_site_fract_z
_atom_site_U_iso_or_equiv
_atom_site_adp_type
_atom_site_occupancy
_atom_site_symmetry_multiplicity
_atom_site_calc_flag
_atom_site_refinement_flags
Pt1 Pt 0.67651(2) 0.904178(18) 0.33743(3) 0.02185(14) Uani 1 1 d .
S1 S 0.82452(18) 0.86436(13) 0.47354(19) 0.0373(5) Uani 1 1 d .
P1 P 0.78930(16) 0.95805(12) 0.25432(17) 0.0271(5) Uani 1 1 d .
N1 N 0.6363(5) 1.0054(3) 0.3831(5) 0.0210(14) Uani 1 1 d .
N2 N 0.5442(5) 0.9333(4) 0.2138(5) 0.0185(13) Uani 1 1 d .
C3 C 0.5459(6) 1.0328(4) 0.3204(6) 0.0190(15) Uani 1 1 d .
C4 C 0.4906(6) 0.9908(4) 0.2253(6) 0.0183(16) Uani 1 1 d .
C6 C 0.6943(6) 1.0409(4) 0.4788(6) 0.0231(17) Uani 1 1 d .
C7 C 0.4981(6) 0.8881(4) 0.1247(6) 0.0194(16) Uani 1 1 d .
C8 C 0.6706(7) 1.0300(5) 0.5701(7) 0.0290(19) Uani 1 1 d .
H8 H 0.6136 1.0005 0.5684 0.035 Uiso 1 1 calc R
C9 C 0.7312(7) 1.0627(5) 0.6644(7) 0.032(2) Uani 1 1 d .
H9 H 0.7155 1.0540 0.7265 0.038 Uiso 1 1 calc R
C10 C 0.8134(7) 1.1076(5) 0.6692(7) 0.0287(19) Uani 1 1 d .
C11 C 0.8325(7) 1.1202(5) 0.5752(7) 0.033(2) Uani 1 1 d .
H11 H 0.8865 1.1519 0.5753 0.039 Uiso 1 1 calc R
C12 C 0.7738(7) 1.0872(5) 0.4827(7) 0.0286(19) Uani 1 1 d .
H12 H 0.7885 1.0966 0.4202 0.034 Uiso 1 1 calc R
C13 C 0.3898(6) 1.0064(5) 0.1507(6) 0.0241(17) Uani 1 1 d .
H13 H 0.3670 0.9744 0.0933 0.029 Uiso 1 1 calc R
C14 C 0.3190(6) 1.0593(5) 0.1463(7) 0.0290(19) Uani 1 1 d .
H14 H 0.2544 1.0559 0.0891 0.035 Uiso 1 1 calc R
C15 C 0.3265(7) 1.1171(5) 0.2118(7) 0.0309(19) Uani 1 1 d .
H15 H 0.2669 1.1469 0.1969 0.037 Uiso 1 1 calc R
C16 C 0.4152(7) 1.1340(5) 0.2976(7) 0.0285(19) Uani 1 1 d .
H16 H 0.4104 1.1774 0.3305 0.034 Uiso 1 1 calc R
C17 C 0.5095(7) 1.0988(4) 0.3437(7) 0.0254(18) Uani 1 1 d .
H17 H 0.5587 1.1230 0.4011 0.031 Uiso 1 1 calc R
C18 C 0.5251(6) 0.8948(4) 0.0353(7) 0.0229(17) Uani 1 1 d .
H18 H 0.5762 0.9285 0.0338 0.027 Uiso 1 1 calc R
C19 C 0.4784(6) 0.8529(5) -0.0515(7) 0.0266(18) Uani 1 1 d .
H19 H 0.4981 0.8583 -0.1120 0.032 Uiso 1 1 calc R
C20 C 0.4024(6) 0.8026(5) -0.0525(7) 0.0268(18) Uani 1 1 d .
C21 C 0.3778(7) 0.7959(5) 0.0378(7) 0.0307(19) Uani 1 1 d .
H21 H 0.3271 0.7620 0.0397 0.037 Uiso 1 1 calc R
C22 C 0.4249(7) 0.8373(5) 0.1262(7) 0.0283(18) Uani 1 1 d .
H22 H 0.4072 0.8308 0.1877 0.034 Uiso 1 1 calc R
C23 C 0.8776(8) 1.1419(6) 0.7700(7) 0.041(2) Uani 1 1 d .
H23A H 0.8330 1.1524 0.8117 0.061 Uiso 1 1 calc R
H23B H 0.9077 1.1856 0.7547 0.061 Uiso 1 1 calc R
H23C H 0.9344 1.1102 0.8099 0.061 Uiso 1 1 calc R
C24 C 0.3461(7) 0.7606(5) -0.1504(8) 0.034(2) Uani 1 1 d .
H24A H 0.2704 0.7693 -0.1722 0.051 Uiso 1 1 calc R
H24B H 0.3600 0.7104 -0.1356 0.051 Uiso 1 1 calc R
H24C H 0.3715 0.7747 -0.2072 0.051 Uiso 1 1 calc R
C25 C 0.6908(7) 0.8070(5) 0.2720(7) 0.0291(19) Uani 1 1 d .
H25A H 0.6487 0.7720 0.2928 0.044 Uiso 1 1 calc R
H25B H 0.7646 0.7925 0.2975 0.044 Uiso 1 1 calc R
H25C H 0.6657 0.8109 0.1950 0.044 Uiso 1 1 calc R
C26 C 0.5762(7) 0.8606(5) 0.4107(7) 0.0262(18) Uani 1 1 d .
H26A H 0.5058 0.8809 0.3795 0.039 Uiso 1 1 calc R
H26B H 0.6038 0.8710 0.4863 0.039 Uiso 1 1 calc R
H26C H 0.5723 0.8096 0.4002 0.039 Uiso 1 1 calc R
C27 C 0.9197(7) 0.9863(6) 0.3428(8) 0.042(2) Uani 1 1 d .
H27A H 0.9562 1.0110 0.3020 0.063 Uiso 1 1 calc R
H27B H 0.9607 0.9450 0.3768 0.063 Uiso 1 1 calc R
H27C H 0.9116 1.0178 0.3968 0.063 Uiso 1 1 calc R
C28 C 0.7336(7) 1.0378(6) 0.1818(7) 0.034(2) Uani 1 1 d .
H28A H 0.7845 1.0590 0.1541 0.051 Uiso 1 1 calc R
H28B H 0.7172 1.0711 0.2292 0.051 Uiso 1 1 calc R
H28C H 0.6693 1.0261 0.1233 0.051 Uiso 1 1 calc R
C29 C 0.8211(8) 0.9033(6) 0.1583(8) 0.042(3) Uani 1 1 d .
H29A H 0.7560 0.8867 0.1049 0.063 Uiso 1 1 calc R
H29B H 0.8630 0.8629 0.1943 0.063 Uiso 1 1 calc R
H29C H 0.8612 0.9310 0.1242 0.063 Uiso 1 1 calc R
C30 C 0.8419(8) 0.9090(6) 0.5947(8) 0.042(2) Uani 1 1 d .
H30A H 0.7785 0.9036 0.6131 0.063 Uiso 1 1 calc R
H30B H 0.8547 0.9590 0.5867 0.063 Uiso 1 1 calc R
H30C H 0.9021 0.8888 0.6507 0.063 Uiso 1 1 calc R
C31 C 0.8023(10) 0.7771(6) 0.5150(9) 0.054(3) Uani 1 1 d .
H31A H 0.8635 0.7625 0.5751 0.082 Uiso 1 1 calc R
H31B H 0.7916 0.7441 0.4566 0.082 Uiso 1 1 calc R
H31C H 0.7399 0.7776 0.5357 0.082 Uiso 1 1 calc R
C1 C 0.9933(8) 0.0957(5) 0.0741(8) 0.038(2) Uani 1 1 d .
F1 F 0.9019(6) 0.0678(4) 0.0136(6) 0.0600(18) Uani 1 1 d .
F2 F 1.0337(7) 0.0545(4) 0.1577(5) 0.072(2) Uani 1 1 d .
F3 F 1.0578(5) 0.0927(4) 0.0198(5) 0.061(2) Uani 1 1 d .
S2 S 0.97672(19) 0.18572(14) 0.1112(2) 0.0402(6) Uani 0.79(3) 1 d P
O1 O 0.9387(13) 0.2200(6) 0.0065(10) 0.063(4) Uani 0.79(3) 1 d P
O2 O 0.8989(9) 0.1808(8) 0.1567(12) 0.052(4) Uani 0.79(3) 1 d P
O3 O 1.0828(12) 0.2029(9) 0.1802(15) 0.046(3) Uani 0.79(3) 1 d P
S10 S 0.97672(19) 0.18572(14) 0.1112(2) 0.0402(6) Uani 0.21(3) 1 d P
O11 O 0.911(6) 0.214(3) 0.039(4) 0.063(4) Uani 0.21(3) 1 d P
O12 O 0.923(4) 0.160(3) 0.206(4) 0.052(4) Uani 0.21(3) 1 d P
O13 O 1.060(6) 0.220(4) 0.168(7) 0.046(3) Uani 0.21(3) 1 d P
O4 O 0.9230(8) 0.1642(6) 0.3707(9) 0.072(3) Uani 1 1 d GD
H4A H 0.9271 0.1318 0.4244 0.109 Uiso 1 1 d GD
H4B H 0.8589 0.1860 0.3369 0.109 Uiso 1 1 d GD

loop_
_atom_site_aniso_label
_atom_site_aniso_U_11
_atom_site_aniso_U_22
_atom_site_aniso_U_33
_atom_site_aniso_U_23
_atom_site_aniso_U_13
_atom_site_aniso_U_12
Pt1 0.0204(2) 0.0211(2) 0.0227(2) -0.00057(13) 0.00578(14) 0.00157(13)
S1 0.0324(11) 0.0373(13) 0.0338(12) 0.0037(10) 0.0007(9) 0.0035(10)
P1 0.0217(10) 0.0341(12) 0.0256(10) -0.0031(9) 0.0084(8) -0.0006(9)
N1 0.023(3) 0.017(3) 0.023(3) -0.004(3) 0.008(3) 0.001(3)
N2 0.013(3) 0.022(4) 0.017(3) 0.002(3) 0.002(2) 0.001(3)
C3 0.015(4) 0.020(4) 0.024(4) 0.002(3) 0.009(3) 0.000(3)
C4 0.015(3) 0.023(4) 0.019(4) 0.003(3) 0.010(3) 0.001(3)
C6 0.025(4) 0.020(4) 0.022(4) 0.003(3) 0.005(3) 0.005(3)
C7 0.016(4) 0.021(4) 0.017(4) 0.002(3) -0.001(3) 0.002(3)
C8 0.033(5) 0.028(5) 0.029(4) 0.001(4) 0.014(4) -0.002(4)
C9 0.039(5) 0.037(5) 0.021(4) 0.002(4) 0.012(4) 0.004(4)
C10 0.031(5) 0.024(5) 0.027(4) -0.002(3) 0.006(4) 0.007(4)
C11 0.032(5) 0.030(5) 0.036(5) -0.002(4) 0.011(4) -0.001(4)
C12 0.031(5) 0.029(5) 0.027(4) -0.003(4) 0.012(4) -0.005(4)
C13 0.022(4) 0.030(5) 0.021(4) 0.001(3) 0.009(3) 0.000(3)
C14 0.021(4) 0.034(5) 0.032(5) 0.007(4) 0.008(3) 0.004(3)
C15 0.031(5) 0.035(5) 0.027(4) 0.008(4) 0.011(4) 0.010(4)
C16 0.035(5) 0.025(5) 0.029(4) 0.006(4) 0.016(4) 0.010(4)
C17 0.037(5) 0.020(4) 0.023(4) 0.001(3) 0.016(4) 0.002(3)
C18 0.017(4) 0.025(4) 0.027(4) 0.000(3) 0.008(3) -0.002(3)
C19 0.023(4) 0.032(5) 0.027(4) -0.003(4) 0.013(3) 0.002(4)
C20 0.023(4) 0.023(4) 0.028(4) -0.008(3) 0.001(3) 0.003(3)
C21 0.024(4) 0.026(5) 0.040(5) 0.000(4) 0.008(4) -0.008(3)
C22 0.029(4) 0.032(5) 0.024(4) 0.002(4) 0.008(3) -0.004(4)
C23 0.043(6) 0.044(6) 0.027(5) -0.007(4) 0.002(4) 0.003(5)
C24 0.026(4) 0.034(5) 0.039(5) -0.018(4) 0.007(4) -0.001(4)
C25 0.033(5) 0.019(4) 0.033(5) -0.008(3) 0.008(4) 0.004(3)
C26 0.028(4) 0.025(5) 0.027(4) 0.006(3) 0.012(3) -0.003(3)
C27 0.022(4) 0.059(7) 0.042(6) -0.005(5) 0.007(4) -0.011(4)
C28 0.032(5) 0.051(6) 0.022(4) 0.002(4) 0.011(4) -0.002(4)
C29 0.035(5) 0.060(7) 0.037(5) -0.011(5) 0.020(5) 0.001(5)
C30 0.042(6) 0.044(6) 0.031(5) 0.002(4) 0.001(4) 0.006(5)
C31 0.065(7) 0.040(6) 0.041(6) 0.003(5) -0.005(5) 0.008(5)
C1 0.043(6) 0.041(6) 0.032(5) 0.005(4) 0.016(4) 0.008(4)
F1 0.063(4) 0.059(4) 0.059(4) -0.023(3) 0.022(4) -0.021(3)
F2 0.128(7) 0.050(4) 0.037(4) 0.011(3) 0.027(4) 0.021(4)
F3 0.044(4) 0.097(6) 0.048(4) -0.001(4) 0.023(3) 0.026(4)
S2 0.0364(12) 0.0373(14) 0.0439(14) -0.0076(11) 0.0100(10) 0.0024(10)
O1 0.117(11) 0.042(5) 0.025(7) 0.007(5) 0.019(6) 0.027(6)
O2 0.043(6) 0.077(8) 0.043(8) -0.019(7) 0.024(6) 0.001(5)
O3 0.030(8) 0.048(10) 0.054(7) -0.001(7) 0.009(7) -0.001(5)
S10 0.0364(12) 0.0373(14) 0.0439(14) -0.0076(11) 0.0100(10) 0.0024(10)
O11 0.117(11) 0.042(5) 0.025(7) 0.007(5) 0.019(6) 0.027(6)
O12 0.043(6) 0.077(8) 0.043(8) -0.019(7) 0.024(6) 0.001(5)
O13 0.030(8) 0.048(10) 0.054(7) -0.001(7) 0.009(7) -0.001(5)
O4 0.074(6) 0.066(6) 0.084(7) 0.019(5) 0.037(6) 0.011(5)

loop_
_atom_type_symbol
_atom_type_description
_atom_type_scat_dispersion_real
_atom_type_scat_dispersion_imag
_atom_type_scat_source
C C 0.0181 0.0091 'International Tables Vol C Tables 4.2.6.8 and 6.1.1.4'
H H 0.0000 0.0000 'International Tables Vol C Tables 4.2.6.8 and 6.1.1.4'
N N 0.0311 0.0180 'International Tables Vol C Tables 4.2.6.8 and 6.1.1.4'
O O 0.0492 0.0322 'International Tables Vol C Tables 4.2.6.8 and 6.1.1.4'
F F 0.0727 0.0534 'International Tables Vol C Tables 4.2.6.8 and 6.1.1.4'
P P 0.2955 0.4335 'International Tables Vol C Tables 4.2.6.8 and 6.1.1.4'
S S 0.3331 0.5567 'International Tables Vol C Tables 4.2.6.8 and 6.1.1.4'
Pt Pt -4.5932 6.9264 'International Tables Vol C Tables 4.2.6.8 and 6.1.1.4'

loop_
_geom_angle_atom_site_label_1
_geom_angle_atom_site_label_2
_geom_angle_atom_site_label_3
_geom_angle
N2 Pt1 C25 94.4(3)
N2 Pt1 C26 88.0(3)
C25 Pt1 C26 91.1(4)
N2 Pt1 N1 75.9(3)
C25 Pt1 N1 170.2(3)
C26 Pt1 N1 87.1(3)
N2 Pt1 S1 176.6(2)
C25 Pt1 S1 82.3(3)
C26 Pt1 S1 91.2(2)
N1 Pt1 S1 107.42(19)
N2 Pt1 P1 91.29(18)
C25 Pt1 P1 90.7(3)
C26 Pt1 P1 178.0(2)
N1 Pt1 P1 90.99(19)
S1 Pt1 P1 89.65(8)
C30 S1 C31 97.8(5)
C30 S1 Pt1 112.0(4)
C31 S1 Pt1 110.6(4)
C28 P1 C29 104.4(5)
C28 P1 C27 103.5(5)
C29 P1 C27 102.6(5)
C28 P1 Pt1 113.1(3)
C29 P1 Pt1 115.5(4)
C27 P1 Pt1 116.2(4)
C3 N1 C6 119.2(7)
C3 N1 Pt1 115.9(5)
C6 N1 Pt1 124.6(5)
C4 N2 C7 119.0(6)
C4 N2 Pt1 118.4(5)
C7 N2 Pt1 121.6(5)
N1 C3 C17 121.1(7)
N1 C3 C4 114.9(7)
C17 C3 C4 124.0(7)
N2 C4 C13 120.7(7)
N2 C4 C3 114.0(7)
C13 C4 C3 125.4(7)
C12 C6 C8 118.5(8)
C12 C6 N1 120.9(7)
C8 C6 N1 120.6(8)
C22 C7 C18 118.8(7)
C22 C7 N2 120.7(7)
C18 C7 N2 120.4(7)
C6 C8 C9 119.9(8)
C6 C8 H8 120.1
C9 C8 H8 120.1
C10 C9 C8 121.6(8)
C10 C9 H9 119.2
C8 C9 H9 119.2
C11 C10 C9 117.4(8)
C11 C10 C23 121.4(9)
C9 C10 C23 121.2(9)
C12 C11 C10 121.0(9)
C12 C11 H11 119.5
C10 C11 H11 119.5
C11 C12 C6 121.5(8)
C11 C12 H12 119.2
C6 C12 H12 119.2
C14 C13 C4 131.8(8)
C14 C13 H13 114.1
C4 C13 H13 114.1
C15 C14 C13 130.8(8)
C15 C14 H14 114.6
C13 C14 H14 114.6
C14 C15 C16 124.4(8)
C14 C15 H15 117.8
C16 C15 H15 117.8
C17 C16 C15 131.4(9)
C17 C16 H16 114.3
C15 C16 H16 114.3
C16 C17 C3 131.5(8)
C16 C17 H17 114.2
C3 C17 H17 114.2
C19 C18 C7 120.5(8)
C19 C18 H18 119.8
C7 C18 H18 119.8
C18 C19 C20 121.5(8)
C18 C19 H19 119.2
C20 C19 H19 119.2
C21 C20 C19 117.1(8)
C21 C20 C24 121.7(8)
C19 C20 C24 121.2(8)
C20 C21 C22 122.1(8)
C20 C21 H21 119.0
C22 C21 H21 119.0
C21 C22 C7 120.0(8)
C21 C22 H22 120.0
C7 C22 H22 120.0
C10 C23 H23A 109.5
C10 C23 H23B 109.5
H23A C23 H23B 109.5
C10 C23 H23C 109.5
H23A C23 H23C 109.5
H23B C23 H23C 109.5
C20 C24 H24A 109.5
C20 C24 H24B 109.5
H24A C24 H24B 109.5
C20 C24 H24C 109.5
H24A C24 H24C 109.5
H24B C24 H24C 109.5
Pt1 C25 H25A 109.5
Pt1 C25 H25B 109.5
H25A C25 H25B 109.5
Pt1 C25 H25C 109.5
H25A C25 H25C 109.5
H25B C25 H25C 109.5
Pt1 C26 H26A 109.5
Pt1 C26 H26B 109.5
H26A C26 H26B 109.5
Pt1 C26 H26C 109.5
H26A C26 H26C 109.5
H26B C26 H26C 109.5
P1 C27 H27A 109.5
P1 C27 H27B 109.5
H27A C27 H27B 109.5
P1 C27 H27C 109.5
H27A C27 H27C 109.5
H27B C27 H27C 109.5
P1 C28 H28A 109.5
P1 C28 H28B 109.5
H28A C28 H28B 109.5
P1 C28 H28C 109.5
H28A C28 H28C 109.5
H28B C28 H28C 109.5
P1 C29 H29A 109.5
P1 C29 H29B 109.5
H29A C29 H29B 109.5
P1 C29 H29C 109.5
H29A C29 H29C 109.5
H29B C29 H29C 109.5
S1 C30 H30A 109.5
S1 C30 H30B 109.5
H30A C30 H30B 109.5
S1 C30 H30C 109.5
H30A C30 H30C 109.5
H30B C30 H30C 109.5
S1 C31 H31A 109.5
S1 C31 H31B 109.5
H31A C31 H31B 109.5
S1 C31 H31C 109.5
H31A C31 H31C 109.5
H31B C31 H31C 109.5
F3 C1 F1 107.2(8)
F3 C1 F2 106.8(9)
F1 C1 F2 108.0(9)
F3 C1 S2 111.2(7)
F1 C1 S2 111.4(7)
F2 C1 S2 112.0(7)
O11 S2 O13 120(4)
O11 S2 O2 86(3)
O13 S2 O2 114(4)
O11 S2 O3 136(3)
O2 S2 O3 117.6(10)
O13 S2 O1 107(4)
O2 S2 O1 112.6(8)
O3 S2 O1 117.0(10)
O11 S2 O12 110(3)
O13 S2 O12 102(4)
O3 S2 O12 99.3(19)
O1 S2 O12 137.0(18)
O11 S2 C1 109(3)
O13 S2 C1 118(3)
O2 S2 C1 104.1(6)
O3 S2 C1 101.5(7)
O1 S2 C1 100.7(6)
O12 S2 C1 93.3(18)
O11 O1 S2 52(5)
O12 O2 S2 105(4)
O12 O2 O11 147(4)
O1 O11 S2 101(8)
O1 O11 O2 153(8)
S2 O11 O2 52(2)
O2 O12 S2 50(3)
H4A O4 H4B 118.0

loop_
_geom_bond_atom_site_label_1
_geom_bond_atom_site_label_2
_geom_bond_distance
Pt1 N2 2.062(6)
Pt1 C25 2.087(8)
Pt1 C26 2.110(8)
Pt1 N1 2.151(6)
Pt1 S1 2.333(2)
Pt1 P1 2.418(2)
S1 C30 1.787(10)
S1 C31 1.810(12)
P1 C28 1.822(10)
P1 C29 1.828(10)
P1 C27 1.840(9)
N1 C3 1.333(10)
N1 C6 1.430(11)
N2 C4 1.353(10)
N2 C7 1.435(10)
C3 C17 1.423(11)
C3 C4 1.480(11)
C4 C13 1.422(11)
C6 C12 1.380(12)
C6 C8 1.394(12)
C7 C22 1.391(12)
C7 C18 1.385(12)
C8 C9 1.401(13)
C8 H8 0.9500
C9 C10 1.388(14)
C9 H9 0.9500
C10 C11 1.402(13)
C10 C23 1.491(12)
C11 C12 1.380(13)
C11 H11 0.9500
C12 H12 0.9500
C13 C14 1.380(12)
C13 H13 0.9500
C14 C15 1.393(14)
C14 H14 0.9500
C15 C16 1.391(13)
C15 H15 0.9500
C16 C17 1.387(12)
C16 H16 0.9500
C17 H17 0.9500
C18 C19 1.378(12)
C18 H18 0.9500
C19 C20 1.405(12)
C19 H19 0.9500
C20 C21 1.379(13)
C20 C24 1.509(12)
C21 C22 1.388(13)
C21 H21 0.9500
C22 H22 0.9500
C23 H23A 0.9800
C23 H23B 0.9800
C23 H23C 0.9800
C24 H24A 0.9800
C24 H24B 0.9800
C24 H24C 0.9800
C25 H25A 0.9800
C25 H25B 0.9800
C25 H25C 0.9800
C26 H26A 0.9800
C26 H26B 0.9800
C26 H26C 0.9800
C27 H27A 0.9800
C27 H27B 0.9800
C27 H27C 0.9800
C28 H28A 0.9800
C28 H28B 0.9800
C28 H28C 0.9800
C29 H29A 0.9800
C29 H29B 0.9800
C29 H29C 0.9800
C30 H30A 0.9800
C30 H30B 0.9800
C30 H30C 0.9800
C31 H31A 0.9800
C31 H31B 0.9800
C31 H31C 0.9800
C1 F3 1.323(12)
C1 F1 1.337(13)
C1 F2 1.329(12)
C1 S2 1.821(10)
S2 O11 1.19(5)
S2 O13 1.31(9)
S2 O2 1.396(11)
S2 O3 1.456(17)
S2 O1 1.481(13)
S2 O12 1.75(5)
O1 O11 0.68(6)
O2 O12 0.75(6)
O2 O11 1.77(5)
O4 H4A 0.9400
O4 H4B 0.9279

loop_
_geom_torsion_atom_site_label_1
_geom_torsion_atom_site_label_2
_geom_torsion_atom_site_label_3
_geom_torsion_atom_site_label_4
_geom_torsion
C25 Pt1 S1 C30 -158.9(5)
C26 Pt1 S1 C30 -67.9(5)
N1 Pt1 S1 C30 19.4(5)
P1 Pt1 S1 C30 110.3(4)
C25 Pt1 S1 C31 -51.0(5)
C26 Pt1 S1 C31 40.0(5)
N1 Pt1 S1 C31 127.3(5)
P1 Pt1 S1 C31 -141.7(5)
N2 Pt1 P1 C28 35.2(4)
C25 Pt1 P1 C28 129.6(4)
N1 Pt1 P1 C28 -40.7(4)
S1 Pt1 P1 C28 -148.1(3)
N2 Pt1 P1 C29 -84.9(4)
C25 Pt1 P1 C29 9.5(5)
N1 Pt1 P1 C29 -160.8(4)
S1 Pt1 P1 C29 91.8(4)
N2 Pt1 P1 C27 154.7(5)
C25 Pt1 P1 C27 -110.9(5)
N1 Pt1 P1 C27 78.8(5)
S1 Pt1 P1 C27 -28.6(4)
N2 Pt1 N1 C3 6.7(5)
C26 Pt1 N1 C3 -81.9(6)
S1 Pt1 N1 C3 -172.2(5)
P1 Pt1 N1 C3 97.8(5)
N2 Pt1 N1 C6 -179.1(7)
C26 Pt1 N1 C6 92.2(7)
S1 Pt1 N1 C6 1.9(7)
P1 Pt1 N1 C6 -88.1(6)
C25 Pt1 N2 C4 169.3(6)
C26 Pt1 N2 C4 78.3(6)
N1 Pt1 N2 C4 -9.2(5)
P1 Pt1 N2 C4 -99.9(5)
C25 Pt1 N2 C7 0.2(6)
C26 Pt1 N2 C7 -90.8(6)
N1 Pt1 N2 C7 -178.3(6)
P1 Pt1 N2 C7 91.0(6)
C6 N1 C3 C17 4.0(11)
Pt1 N1 C3 C17 178.5(6)
C6 N1 C3 C4 -178.1(7)
Pt1 N1 C3 C4 -3.6(8)
C7 N2 C4 C13 0.2(11)
Pt1 N2 C4 C13 -169.1(6)
C7 N2 C4 C3 179.5(6)
Pt1 N2 C4 C3 10.2(8)
N1 C3 C4 N2 -3.9(10)
C17 C3 C4 N2 173.9(7)
N1 C3 C4 C13 175.3(7)
C17 C3 C4 C13 -6.9(12)
C3 N1 C6 C12 -94.5(10)
Pt1 N1 C6 C12 91.6(9)
C3 N1 C6 C8 84.6(10)
Pt1 N1 C6 C8 -89.3(9)
C4 N2 C7 C22 -82.2(10)
Pt1 N2 C7 C22 86.8(8)
C4 N2 C7 C18 97.2(9)
Pt1 N2 C7 C18 -93.8(8)
C12 C6 C8 C9 -3.7(13)
N1 C6 C8 C9 177.2(8)
C6 C8 C9 C10 1.6(14)
C8 C9 C10 C11 1.3(14)
C8 C9 C10 C23 -179.8(9)
C9 C10 C11 C12 -2.3(14)
C23 C10 C11 C12 178.9(9)
C10 C11 C12 C6 0.2(14)
C8 C6 C12 C11 2.8(13)
N1 C6 C12 C11 -178.0(8)
N2 C4 C13 C14 177.6(8)
C3 C4 C13 C14 -1.6(14)
C4 C13 C14 C15 3.7(16)
C13 C14 C15 C16 2.7(16)
C14 C15 C16 C17 -5.6(16)
C15 C16 C17 C3 -1.9(16)
N1 C3 C17 C16 -172.5(8)
C4 C3 C17 C16 9.8(14)
C22 C7 C18 C19 1.5(12)
N2 C7 C18 C19 -177.9(7)
C7 C18 C19 C20 0.1(13)
C18 C19 C20 C21 -1.1(13)
C18 C19 C20 C24 175.6(8)
C19 C20 C21 C22 0.5(13)
C24 C20 C21 C22 -176.2(9)
C20 C21 C22 C7 1.1(14)
C18 C7 C22 C21 -2.1(13)
N2 C7 C22 C21 177.3(8)
F3 C1 S2 O11 83(4)
F1 C1 S2 O11 -36(4)
F2 C1 S2 O11 -157(4)
F3 C1 S2 O13 -59(5)
F1 C1 S2 O13 -178(5)
F2 C1 S2 O13 61(5)
F3 C1 S2 O2 173.7(9)
F1 C1 S2 O2 54.1(10)
F2 C1 S2 O2 -66.9(11)
F3 C1 S2 O3 -63.7(11)
F1 C1 S2 O3 176.7(10)
F2 C1 S2 O3 55.7(11)
F3 C1 S2 O1 56.9(10)
F1 C1 S2 O1 -62.6(10)
F2 C1 S2 O1 176.3(10)
F3 C1 S2 O12 -163.9(19)
F1 C1 S2 O12 76.5(19)
F2 C1 S2 O12 -45(2)
O13 S2 O1 O11 -125(7)
O2 S2 O1 O11 0(7)
O3 S2 O1 O11 -141(6)
O12 S2 O1 O11 4(7)
C1 S2 O1 O11 111(7)
O11 S2 O2 O12 174(5)
O13 S2 O2 O12 -64(6)
O3 S2 O2 O12 -45(5)
O1 S2 O2 O12 174(4)
C1 S2 O2 O12 66(5)
O13 S2 O2 O11 121(4)
O3 S2 O2 O11 140(3)
O1 S2 O2 O11 0(3)
O12 S2 O2 O11 -174(5)
C1 S2 O2 O11 -108(3)
S2 O1 O11 O2 0(11)
O13 S2 O11 O1 65(8)
O2 S2 O11 O1 -180(6)
O3 S2 O11 O1 54(8)
O12 S2 O11 O1 -177(5)
C1 S2 O11 O1 -76(7)
O13 S2 O11 O2 -115(5)
O3 S2 O11 O2 -126(3)
O1 S2 O11 O2 180(6)
O12 S2 O11 O2 2(2)
C1 S2 O11 O2 103.4(13)
O12 O2 O11 O1 -9(20)
S2 O2 O11 O1 1(14)
O12 O2 O11 S2 -10(9)
O11 O2 O12 S2 7(7)
O11 S2 O12 O2 -6(6)
O13 S2 O12 O2 123(5)
O3 S2 O12 O2 140(4)
O1 S2 O12 O2 -8(6)
C1 S2 O12 O2 -117(4)
